data_4102862
loop_
_publ_author_name
'Atsushi Okazawa'
'Daisuke Hashizume'
'Takayuki Ishida'

_publ_contact_author_address
;
    Department of Applied Physics and Chemistry, The University of 
    Electro-Communications, Chofu, Tokyo 182-8585, Japan
;
_publ_contact_author_email ' ishi@pc.uec.ac.jp '
_publ_contact_author_fax ' +81-42-443-5501 '
_publ_contact_author_name 'Takayuki Ishida'
_publ_contact_author_phone ' +81-42-443-5490 '
_publ_section_title
;
 Ferro- and Antiferromagnetic Coupling Switch Accompanied by Twist
 Deformation around the Copper(II) and Nitroxide Coordination Bond
;
_journal_name_full 'Journal of the American Chemical Society'
_journal_page_first 11516
_journal_page_last 11524
_journal_paper_doi 10.1021/ja102163d
_journal_volume 132
_journal_year 2010
_chemical_formula_moiety 'C36 H52 Cu2 N8 O4, 2(B F4)'
_chemical_formula_sum 'C36 H52 B2 Cu2 F8 N8 O4'
_chemical_formula_weight 961.56
_chemical_melting_point 448(2)
_space_group_IT_number 61
_symmetry_cell_setting orthorhombic
_symmetry_space_group_name_Hall '-P 2ac 2ab'
_symmetry_space_group_name_H-M 'P b c a'
_atom_sites_solution_hydrogens geom
_atom_sites_solution_primary direct
_atom_sites_solution_secondary difmap
_audit_creation_method SHELXL-97
_cell_angle_alpha 90
_cell_angle_beta 90
_cell_angle_gamma 90
_cell_formula_units_Z 4
_cell_length_a 20.012(1)
_cell_length_b 17.270(1)
_cell_length_c 12.711(1)
_cell_measurement_reflns_used 63158
_cell_measurement_temperature 300
_cell_measurement_theta_max 28.90
_cell_measurement_theta_min 2.48
_cell_volume 4393.0(5)
_computing_cell_refinement DENZO/SCALEPACK
_computing_data_collection 'DIP Xpress'
_computing_data_reduction DENZO/SCALEPACK
_computing_molecular_graphics 'ORTEP-3 for Windows'
_computing_publication_material 'SHELXL-97 (Sheldrick, 2008)'
_computing_structure_refinement 'SHELXL-97 (Sheldrick, 2008)'
_computing_structure_solution SIR-2004
_diffrn_ambient_temperature 300
_diffrn_detector_area_resol_mean 10
_diffrn_measured_fraction_theta_full 0.939
_diffrn_measured_fraction_theta_max 0.939
_diffrn_measurement_device_type 'MacScience Vacuum Camera'
_diffrn_measurement_method \w-scan
_diffrn_radiation_monochromator Si(111)
_diffrn_radiation_source 'SPring-8 BL02B1 bending magnet'
_diffrn_radiation_type synchrotron
_diffrn_radiation_wavelength 0.68690
_diffrn_reflns_av_R_equivalents 0.0538
_diffrn_reflns_av_sigmaI/netI 0.0237
_diffrn_reflns_limit_h_max 28
_diffrn_reflns_limit_h_min -28
_diffrn_reflns_limit_k_max 24
_diffrn_reflns_limit_k_min -24
_diffrn_reflns_limit_l_max 17
_diffrn_reflns_limit_l_min -17
_diffrn_reflns_number 47301
_diffrn_reflns_theta_full 28.90
_diffrn_reflns_theta_max 28.90
_diffrn_reflns_theta_min 3.25
_diffrn_standards_number 0
_exptl_absorpt_coefficient_mu 0.956
_exptl_absorpt_correction_T_max 0.75411
_exptl_absorpt_correction_T_min 0.69508
_exptl_absorpt_correction_type multi-scan
_exptl_absorpt_process_details MULABS
_exptl_crystal_colour black
_exptl_crystal_density_diffrn 1.454
_exptl_crystal_density_method 'not measured'
_exptl_crystal_description block
_exptl_crystal_F_000 1984
_exptl_crystal_size_max 0.30
_exptl_crystal_size_mid 0.30
_exptl_crystal_size_min 0.10
_refine_diff_density_max 0.763
_refine_diff_density_min -0.575
_refine_diff_density_rms 0.070
_refine_ls_extinction_method none
_refine_ls_goodness_of_fit_ref 1.087
_refine_ls_hydrogen_treatment constr
_refine_ls_matrix_type full
_refine_ls_number_parameters 285
_refine_ls_number_reflns 6013
_refine_ls_number_restraints 0
_refine_ls_restrained_S_all 1.087
_refine_ls_R_factor_all 0.0716
_refine_ls_R_factor_gt 0.0565
_refine_ls_shift/su_max 0.001
_refine_ls_shift/su_mean 0.000
_refine_ls_structure_factor_coef Fsqd
_refine_ls_weighting_details 'calc w=1/[\s^2^(Fo^2^)+(0.0757P)^2^+4.2721P] where P=(Fo^2^+2Fc^2^)/3'
_refine_ls_weighting_scheme calc
_refine_ls_wR_factor_gt 0.1527
_refine_ls_wR_factor_ref 0.1696
_reflns_number_gt 4846
_reflns_number_total 6013
_reflns_threshold_expression I>2\s(I)
_cod_data_source_file ja102163d_si_003.cif
_cod_data_source_block '_[Cu(2pyNO-)(2pyNO.)]2(BF4-)2_300K'
_cod_database_code 4102862

loop_
_symmetry_equiv_pos_as_xyz
'x, y, z'
'-x+1/2, -y, z+1/2'
'x+1/2, -y+1/2, -z'
'-x, y+1/2, -z+1/2'
'-x, -y, -z'
'x-1/2, y, -z-1/2'
'-x-1/2, y-1/2, z'
'x, -y-1/2, z-1/2'

loop_
_atom_site_label
_atom_site_type_symbol
_atom_site_fract_x
_atom_site_fract_y
_atom_site_fract_z
_atom_site_U_iso_or_equiv
_atom_site_adp_type
_atom_site_occupancy
_atom_site_symmetry_multiplicity
_atom_site_calc_flag
_atom_site_refinement_flags
Cu1 Cu 0.441006(17) -0.060478(19) -0.01006(3) 0.04114(13) Uani 1 1 d .
O1 O 0.47384(10) -0.00124(10) 0.10523(14) 0.0420(4) Uani 1 1 d .
O2 O 0.40942(12) -0.11678(13) -0.13599(19) 0.0603(6) Uani 1 1 d .
N1 N 0.49113(12) -0.14187(12) 0.05849(18) 0.0432(5) Uani 1 1 d .
N2 N 0.49813(11) -0.04705(13) 0.18938(16) 0.0386(4) Uani 1 1 d .
N3 N 0.36890(11) 0.00851(13) -0.05460(18) 0.0416(5) Uani 1 1 d .
N4 N 0.36069(12) -0.08295(14) -0.18515(19) 0.0470(5) Uani 1 1 d .
C1 C 0.51311(13) -0.12177(15) 0.1553(2) 0.0397(5) Uani 1 1 d .
C2 C 0.55515(15) -0.17201(19) 0.2117(3) 0.0518(7) Uani 1 1 d .
H2 H 0.5712 -0.1582 0.2778 0.062 Uiso 1 1 calc R
C3 C 0.57213(18) -0.2415(2) 0.1680(3) 0.0635(9) Uani 1 1 d .
H3 H 0.5994 -0.2755 0.2051 0.076 Uiso 1 1 calc R
C4 C 0.5492(2) -0.26185(19) 0.0690(3) 0.0677(10) Uani 1 1 d .
H4 H 0.5604 -0.3093 0.0391 0.081 Uiso 1 1 calc R
C5 C 0.5096(2) -0.21014(18) 0.0166(3) 0.0576(8) Uani 1 1 d .
H5 H 0.4948 -0.2227 -0.0507 0.069 Uiso 1 1 calc R
C6 C 0.45354(15) -0.03585(18) 0.2841(2) 0.0472(6) Uani 1 1 d .
C7 C 0.38351(19) -0.0670(3) 0.2603(4) 0.0782(12) Uani 1 1 d .
H7A H 0.3658 -0.0411 0.1996 0.117 Uiso 1 1 calc R
H7B H 0.3549 -0.0578 0.3196 0.117 Uiso 1 1 calc R
H7C H 0.3860 -0.1216 0.2468 0.117 Uiso 1 1 calc R
C8 C 0.4501(2) 0.0505(2) 0.3051(3) 0.0677(10) Uani 1 1 d .
H8A H 0.4937 0.0694 0.3232 0.102 Uiso 1 1 calc R
H8B H 0.4198 0.0602 0.3623 0.102 Uiso 1 1 calc R
H8C H 0.4344 0.0767 0.2432 0.102 Uiso 1 1 calc R
C9 C 0.4834(2) -0.0756(3) 0.3795(3) 0.0798(12) Uani 1 1 d .
H9A H 0.4809 -0.1307 0.3706 0.120 Uiso 1 1 calc R
H9B H 0.4589 -0.0609 0.4413 0.120 Uiso 1 1 calc R
H9C H 0.5293 -0.0604 0.3871 0.120 Uiso 1 1 calc R
C10 C 0.34116(13) -0.01033(16) -0.1474(2) 0.0437(6) Uani 1 1 d .
C11 C 0.29805(17) 0.0401(2) -0.1996(3) 0.0587(8) Uani 1 1 d .
H11 H 0.2802 0.0274 -0.2649 0.070 Uiso 1 1 calc R
C12 C 0.28267(17) 0.1090(2) -0.1516(3) 0.0641(9) Uani 1 1 d .
H12 H 0.2543 0.1439 -0.1849 0.077 Uiso 1 1 calc R
C13 C 0.30914(17) 0.1269(2) -0.0539(3) 0.0592(8) Uani 1 1 d .
H13 H 0.2975 0.1725 -0.0197 0.071 Uiso 1 1 calc R
C14 C 0.35292(16) 0.07554(19) -0.0092(3) 0.0501(6) Uani 1 1 d .
H14 H 0.3722 0.0879 0.0553 0.060 Uiso 1 1 calc R
C15 C 0.32983(16) -0.1290(2) -0.2744(2) 0.0545(7) Uani 1 1 d .
C16 C 0.3541(3) -0.2113(3) -0.2645(5) 0.107(2) Uani 1 1 d .
H16A H 0.4013 -0.2132 -0.2780 0.160 Uiso 1 1 calc R
H16B H 0.3311 -0.2433 -0.3146 0.160 Uiso 1 1 calc R
H16C H 0.3454 -0.2299 -0.1947 0.160 Uiso 1 1 calc R
C17 C 0.3526(2) -0.0925(4) -0.3785(3) 0.0963(17) Uani 1 1 d .
H17A H 0.4005 -0.0940 -0.3827 0.144 Uiso 1 1 calc R
H17B H 0.3377 -0.0398 -0.3817 0.144 Uiso 1 1 calc R
H17C H 0.3339 -0.1210 -0.4363 0.144 Uiso 1 1 calc R
C18 C 0.2537(2) -0.1281(3) -0.2654(3) 0.0779(12) Uani 1 1 d .
H18A H 0.2351 -0.1659 -0.3123 0.117 Uiso 1 1 calc R
H18B H 0.2373 -0.0776 -0.2838 0.117 Uiso 1 1 calc R
H18C H 0.2410 -0.1401 -0.1945 0.117 Uiso 1 1 calc R
F1 F 0.2618(2) -0.0995(3) 0.0838(4) 0.188(2) Uani 1 1 d .
F2 F 0.2394(5) -0.1956(3) -0.0234(4) 0.252(5) Uani 1 1 d .
F3 F 0.1714(4) -0.1082(4) 0.0088(8) 0.299(5) Uani 1 1 d .
F4 F 0.1899(3) -0.1913(3) 0.1221(3) 0.1728(19) Uani 1 1 d .
B1 B 0.2191(3) -0.1485(3) 0.0453(4) 0.0819(14) Uani 1 1 d .

loop_
_atom_site_aniso_label
_atom_site_aniso_U_11
_atom_site_aniso_U_22
_atom_site_aniso_U_33
_atom_site_aniso_U_23
_atom_site_aniso_U_13
_atom_site_aniso_U_12
Cu1 0.0488(2) 0.03616(19) 0.03846(19) -0.00283(12) -0.01224(12) 0.00550(12)
O1 0.0546(10) 0.0371(9) 0.0344(8) -0.0002(7) -0.0081(8) 0.0050(7)
O2 0.0674(14) 0.0518(11) 0.0618(13) -0.0134(10) -0.0304(11) 0.0140(10)
N1 0.0521(12) 0.0336(10) 0.0441(11) -0.0008(9) -0.0092(9) 0.0038(9)
N2 0.0434(11) 0.0406(10) 0.0317(9) 0.0023(8) -0.0022(8) 0.0018(8)
N3 0.0390(10) 0.0428(11) 0.0430(11) 0.0015(9) -0.0028(8) 0.0025(8)
N4 0.0480(12) 0.0474(12) 0.0455(12) 0.0007(10) -0.0142(10) -0.0030(10)
C1 0.0424(12) 0.0378(11) 0.0388(12) 0.0043(10) -0.0023(9) 0.0015(9)
C2 0.0536(16) 0.0526(16) 0.0493(15) 0.0121(13) -0.0095(12) 0.0041(12)
C3 0.0658(19) 0.0470(16) 0.078(2) 0.0133(16) -0.0138(17) 0.0108(14)
C4 0.083(2) 0.0377(15) 0.083(3) -0.0012(16) -0.0096(19) 0.0171(15)
C5 0.076(2) 0.0382(14) 0.0587(18) -0.0071(13) -0.0124(15) 0.0084(14)
C6 0.0481(14) 0.0519(15) 0.0416(13) -0.0030(12) 0.0087(11) -0.0043(12)
C7 0.0506(18) 0.084(3) 0.100(3) -0.010(2) 0.0153(19) -0.0183(18)
C8 0.082(3) 0.061(2) 0.060(2) -0.0186(17) 0.0183(17) -0.0020(17)
C9 0.096(3) 0.102(3) 0.0413(16) 0.0127(19) 0.0096(17) 0.014(2)
C10 0.0382(12) 0.0467(13) 0.0463(13) 0.0049(12) -0.0064(10) -0.0015(10)
C11 0.0521(16) 0.0590(17) 0.065(2) 0.0112(16) -0.0176(14) 0.0029(14)
C12 0.0492(16) 0.0589(18) 0.084(2) 0.0171(18) -0.0049(16) 0.0113(14)
C13 0.0510(16) 0.0514(16) 0.075(2) 0.0019(16) 0.0082(15) 0.0127(13)
C14 0.0484(15) 0.0505(15) 0.0513(15) -0.0018(12) 0.0054(12) 0.0047(12)
C15 0.0516(16) 0.0664(19) 0.0455(14) -0.0049(14) -0.0123(12) -0.0110(14)
C16 0.123(4) 0.072(3) 0.125(4) -0.042(3) -0.063(4) 0.008(3)
C17 0.083(3) 0.157(5) 0.0489(19) 0.004(3) -0.0039(18) -0.035(3)
C18 0.058(2) 0.109(3) 0.067(2) -0.008(2) -0.0116(17) -0.028(2)
F1 0.132(3) 0.237(5) 0.195(5) -0.114(4) 0.043(3) -0.086(4)
F2 0.483(12) 0.121(4) 0.152(4) -0.064(3) 0.163(6) -0.116(6)
F3 0.257(7) 0.172(6) 0.468(13) 0.042(7) -0.221(9) 0.030(5)
F4 0.221(5) 0.190(5) 0.107(3) 0.007(3) 0.044(3) -0.043(4)
B1 0.106(4) 0.080(3) 0.060(2) -0.016(2) -0.001(3) -0.016(3)

loop_
_atom_type_symbol
_atom_type_description
_atom_type_scat_dispersion_real
_atom_type_scat_dispersion_imag
_atom_type_scat_source
C C 0.0018 0.0015 'International Tables Vol C Tables 6.1.1.4 and Sasaki (1989)'
H H 0.0000 0.0000 'International Tables Vol C Tables 6.1.1.4'
O O 0.0070 0.0056 'International Tables Vol C Tables 6.1.1.4 and Sasaki (1989)'
B B 0.0004 0.0006 'International Tables Vol C Tables 6.1.1.4 and Sasaki (1989)'
Cu Cu 0.2713 1.1955 'International Tables Vol C Tables 6.1.1.4 and Sasaki (1989)'
F F 0.0123 0.0096 'International Tables Vol C Tables 6.1.1.4 and Sasaki (1989)'
N N 0.0070 0.0056 'International Tables Vol C Tables 6.1.1.4 and Sasaki (1989)'

loop_
_geom_angle_atom_site_label_1
_geom_angle_atom_site_label_2
_geom_angle_atom_site_label_3
_geom_angle
_geom_angle_site_symmetry_3
O1 Cu1 N1 82.23(9) .
O1 Cu1 N3 98.64(9) .
N1 Cu1 N3 162.95(10) .
O1 Cu1 O2 176.24(10) .
N1 Cu1 O2 99.97(9) .
N3 Cu1 O2 80.17(9) .
O1 Cu1 O1 84.38(8) 5_655
N1 Cu1 O1 100.71(9) 5_655
N3 Cu1 O1 96.31(8) 5_655
O2 Cu1 O1 92.19(9) 5_655
N2 O1 Cu1 113.55(14) .
N2 O1 Cu1 113.20(14) 5_655
Cu1 O1 Cu1 95.62(8) 5_655
N4 O2 Cu1 114.14(17) .
C5 N1 C1 119.7(2) .
C5 N1 Cu1 126.9(2) .
C1 N1 Cu1 113.08(17) .
C1 N2 O1 110.88(19) .
C1 N2 C6 119.5(2) .
O1 N2 C6 109.1(2) .
C14 N3 C10 119.4(2) .
C14 N3 Cu1 125.5(2) .
C10 N3 Cu1 114.30(18) .
O2 N4 C10 116.7(2) .
O2 N4 C15 115.5(2) .
C10 N4 C15 127.8(2) .
N1 C1 N2 116.8(2) .
N1 C1 C2 120.0(3) .
N2 C1 C2 122.8(2) .
C3 C2 C1 118.9(3) .
C3 C2 H2 120.5 .
C1 C2 H2 120.5 .
C2 C3 C4 120.7(3) .
C2 C3 H3 119.7 .
C4 C3 H3 119.7 .
C5 C4 C3 118.0(3) .
C5 C4 H4 121.0 .
C3 C4 H4 121.0 .
N1 C5 C4 122.6(3) .
N1 C5 H5 118.7 .
C4 C5 H5 118.7 .
N2 C6 C9 110.3(3) .
N2 C6 C8 107.1(2) .
C9 C6 C8 108.8(3) .
N2 C6 C7 109.8(3) .
C9 C6 C7 111.1(3) .
C8 C6 C7 109.8(3) .
C6 C7 H7A 109.5 .
C6 C7 H7B 109.5 .
H7A C7 H7B 109.5 .
C6 C7 H7C 109.5 .
H7A C7 H7C 109.5 .
H7B C7 H7C 109.5 .
C6 C8 H8A 109.5 .
C6 C8 H8B 109.5 .
H8A C8 H8B 109.5 .
C6 C8 H8C 109.5 .
H8A C8 H8C 109.5 .
H8B C8 H8C 109.5 .
C6 C9 H9A 109.5 .
C6 C9 H9B 109.5 .
H9A C9 H9B 109.5 .
C6 C9 H9C 109.5 .
H9A C9 H9C 109.5 .
H9B C9 H9C 109.5 .
N3 C10 C11 121.5(3) .
N3 C10 N4 113.7(2) .
C11 C10 N4 124.8(3) .
C12 C11 C10 118.0(3) .
C12 C11 H11 121.0 .
C10 C11 H11 121.0 .
C11 C12 C13 120.4(3) .
C11 C12 H12 119.8 .
C13 C12 H12 119.8 .
C14 C13 C12 118.2(3) .
C14 C13 H13 120.9 .
C12 C13 H13 120.9 .
N3 C14 C13 122.4(3) .
N3 C14 H14 118.8 .
C13 C14 H14 118.8 .
C16 C15 N4 107.5(3) .
C16 C15 C18 109.0(4) .
N4 C15 C18 110.1(3) .
C16 C15 C17 111.3(4) .
N4 C15 C17 108.0(3) .
C18 C15 C17 110.9(3) .
C15 C16 H16A 109.5 .
C15 C16 H16B 109.5 .
H16A C16 H16B 109.5 .
C15 C16 H16C 109.5 .
H16A C16 H16C 109.5 .
H16B C16 H16C 109.5 .
C15 C17 H17A 109.5 .
C15 C17 H17B 109.5 .
H17A C17 H17B 109.5 .
C15 C17 H17C 109.5 .
H17A C17 H17C 109.5 .
H17B C17 H17C 109.5 .
C15 C18 H18A 109.5 .
C15 C18 H18B 109.5 .
H18A C18 H18B 109.5 .
C15 C18 H18C 109.5 .
H18A C18 H18C 109.5 .
H18B C18 H18C 109.5 .
F2 B1 F3 110.1(7) .
F2 B1 F1 117.9(6) .
F3 B1 F1 106.0(6) .
F2 B1 F4 106.6(5) .
F3 B1 F4 103.8(7) .
F1 B1 F4 111.5(5) .

loop_
_geom_bond_atom_site_label_1
_geom_bond_atom_site_label_2
_geom_bond_distance
_geom_bond_site_symmetry_2
Cu1 O1 1.9042(18) .
Cu1 N1 1.934(2) .
Cu1 N3 1.955(2) .
Cu1 O2 1.977(2) .
Cu1 O1 2.346(2) 5_655
O1 N2 1.416(3) .
O1 Cu1 2.346(2) 5_655
O2 N4 1.297(3) .
N1 C5 1.345(4) .
N1 C1 1.352(3) .
N2 C1 1.394(3) .
N2 C6 1.511(3) .
N3 C14 1.333(4) .
N3 C10 1.344(3) .
N4 C10 1.398(4) .
N4 C15 1.517(4) .
C1 C2 1.405(4) .
C2 C3 1.366(5) .
C2 H2 0.9300 .
C3 C4 1.384(6) .
C3 H3 0.9300 .
C4 C5 1.368(5) .
C4 H4 0.9300 .
C5 H5 0.9300 .
C6 C9 1.517(5) .
C6 C8 1.517(5) .
C6 C7 1.531(5) .
C7 H7A 0.9600 .
C7 H7B 0.9600 .
C7 H7C 0.9600 .
C8 H8A 0.9600 .
C8 H8B 0.9600 .
C8 H8C 0.9600 .
C9 H9A 0.9600 .
C9 H9B 0.9600 .
C9 H9C 0.9600 .
C10 C11 1.393(4) .
C11 C12 1.372(5) .
C11 H11 0.9300 .
C12 C13 1.385(5) .
C12 H12 0.9300 .
C13 C14 1.370(4) .
C13 H13 0.9300 .
C14 H14 0.9300 .
C15 C16 1.507(6) .
C15 C18 1.528(5) .
C15 C17 1.535(5) .
C16 H16A 0.9600 .
C16 H16B 0.9600 .
C16 H16C 0.9600 .
C17 H17A 0.9600 .
C17 H17B 0.9600 .
C17 H17C 0.9600 .
C18 H18A 0.9600 .
C18 H18B 0.9600 .
C18 H18C 0.9600 .
F1 B1 1.300(6) .
F2 B1 1.262(7) .
F3 B1 1.268(8) .
F4 B1 1.357(7) .

loop_
_geom_torsion_atom_site_label_1
_geom_torsion_atom_site_label_2
_geom_torsion_atom_site_label_3
_geom_torsion_atom_site_label_4
_geom_torsion
_geom_torsion_site_symmetry_1
_geom_torsion_site_symmetry_4
N1 Cu1 O1 N2 -16.70(17) . .
N3 Cu1 O1 N2 146.10(16) . .
O1 Cu1 O1 N2 -118.34(18) 5_655 .
N1 Cu1 O1 Cu1 101.65(9) . 5_655
N3 Cu1 O1 Cu1 -95.56(9) . 5_655
O1 Cu1 O1 Cu1 0.0 5_655 5_655
N1 Cu1 O2 N4 163.9(2) . .
N3 Cu1 O2 N4 1.2(2) . .
O1 Cu1 O2 N4 -94.9(2) 5_655 .
O1 Cu1 N1 C5 -164.2(3) . .
N3 Cu1 N1 C5 101.7(4) . .
O2 Cu1 N1 C5 12.7(3) . .
O1 Cu1 N1 C5 -81.4(3) 5_655 .
O1 Cu1 N1 C1 10.03(19) . .
N3 Cu1 N1 C1 -84.1(4) . .
O2 Cu1 N1 C1 -173.1(2) . .
O1 Cu1 N1 C1 92.77(19) 5_655 .
Cu1 O1 N2 C1 20.1(2) . .
Cu1 O1 N2 C1 -87.6(2) 5_655 .
Cu1 O1 N2 C6 -113.64(19) . .
Cu1 O1 N2 C6 138.72(17) 5_655 .
O1 Cu1 N3 C14 -0.4(3) . .
N1 Cu1 N3 C14 91.2(4) . .
O2 Cu1 N3 C14 -176.8(3) . .
O1 Cu1 N3 C14 -85.7(2) 5_655 .
O1 Cu1 N3 C10 169.67(19) . .
N1 Cu1 N3 C10 -98.7(4) . .
O2 Cu1 N3 C10 -6.7(2) . .
O1 Cu1 N3 C10 84.43(19) 5_655 .
Cu1 O2 N4 C10 4.5(3) . .
Cu1 O2 N4 C15 -173.1(2) . .
C5 N1 C1 N2 173.3(3) . .
Cu1 N1 C1 N2 -1.4(3) . .
C5 N1 C1 C2 0.1(4) . .
Cu1 N1 C1 C2 -174.5(2) . .
O1 N2 C1 N1 -12.0(3) . .
C6 N2 C1 N1 116.3(3) . .
O1 N2 C1 C2 161.0(3) . .
C6 N2 C1 C2 -70.7(4) . .
N1 C1 C2 C3 -1.2(5) . .
N2 C1 C2 C3 -174.0(3) . .
C1 C2 C3 C4 0.9(5) . .
C2 C3 C4 C5 0.4(6) . .
C1 N1 C5 C4 1.3(5) . .
Cu1 N1 C5 C4 175.2(3) . .
C3 C4 C5 N1 -1.6(6) . .
C1 N2 C6 C9 58.5(4) . .
O1 N2 C6 C9 -172.4(3) . .
C1 N2 C6 C8 176.7(3) . .
O1 N2 C6 C8 -54.2(3) . .
C1 N2 C6 C7 -64.2(4) . .
O1 N2 C6 C7 64.9(3) . .
C14 N3 C10 C11 2.7(4) . .
Cu1 N3 C10 C11 -168.1(2) . .
C14 N3 C10 N4 -178.4(3) . .
Cu1 N3 C10 N4 10.9(3) . .
O2 N4 C10 N3 -10.2(4) . .
C15 N4 C10 N3 167.1(3) . .
O2 N4 C10 C11 168.8(3) . .
C15 N4 C10 C11 -14.0(5) . .
N3 C10 C11 C12 -2.2(5) . .
N4 C10 C11 C12 178.9(3) . .
C10 C11 C12 C13 -0.5(5) . .
C11 C12 C13 C14 2.6(5) . .
C10 N3 C14 C13 -0.4(5) . .
Cu1 N3 C14 C13 169.3(2) . .
C12 C13 C14 N3 -2.3(5) . .
O2 N4 C15 C16 13.7(4) . .
C10 N4 C15 C16 -163.6(4) . .
O2 N4 C15 C18 132.3(3) . .
C10 N4 C15 C18 -45.0(4) . .
O2 N4 C15 C17 -106.5(4) . .
C10 N4 C15 C17 76.2(4) . .
